data_1556033
loop_
_publ_author_name
'Jeran, Marko'
'Cotman, Andrej Emanuel'
'Stephan, Michel'
'Mohar, Barbara'

_publ_section_title
;
 Stereopure Functionalized Benzosultams via Ruthenium(II)-Catalyzed
 Dynamic Kinetic Resolution-Asymmetric Transfer Hydrogenation.
;
_journal_issue 8
_journal_name_full 'Organic letters'
_journal_page_first 2042
_journal_page_last 2045
_journal_paper_doi 10.1021/acs.orglett.7b00670
_journal_volume 19
_journal_year 2017
_chemical_formula_sum 'C14 H12 N O3 S'
_chemical_formula_weight 274.31
_chemical_name_systematic
; 
cis-(3R,4R)-4-hydroxy-3-phenyl-1,1-dioxo-
2H-1,2-benzothiazinane
;
_space_group_IT_number 19
_space_group_name_Hall 'P 2ac 2ab'
_space_group_name_H-M_alt 'P 21 21 21'
_symmetry_cell_setting orthorhombic
_symmetry_space_group_name_H-M 'P 21 21 21'
_atom_sites_solution_hydrogens geom
_atom_sites_solution_primary direct
_atom_sites_solution_secondary difmap
_audit_creation_method SHELXL-97
_cell_angle_alpha 90.00
_cell_angle_beta 90.00
_cell_angle_gamma 90.00
_cell_formula_units_Z 8
_cell_length_a 9.4952(3)
_cell_length_b 13.78766(17)
_cell_length_c 23.3234(4)
_cell_measurement_reflns_used 8319
_cell_measurement_temperature 293(2)
_cell_measurement_theta_max 74.5730
_cell_measurement_theta_min 3.6690
_cell_volume 3053.42(12)
_computing_cell_refinement 'CrysAlis PRO (Agilent, 2011)'
_computing_data_collection 'CrysAlis PRO (Agilent, 2011)'
_computing_data_reduction 'CrysAlis PRO (Agilent, 2011)'
_computing_molecular_graphics 'ORTEP3 for Windows (Farrugia, 1997)'
_computing_publication_material
;
SHELXL-97 (Sheldrick, 1997), PLATON (Spek, 2003)
;
_computing_structure_refinement 'SHELX-97 (Sheldrick, 2008)'
_computing_structure_solution 'SHELX-97 (Sheldrick, 2008)'
_diffrn_ambient_temperature 293(2)
_diffrn_measured_fraction_theta_full 0.996
_diffrn_measured_fraction_theta_max 0.997
_diffrn_measurement_device_type 'SuperNova, Dual, Cu at zero, Atlas'
_diffrn_radiation_monochromator mirror
_diffrn_radiation_source 'SuperNova (Cu) X-ray Source'
_diffrn_radiation_type CuK\a
_diffrn_radiation_wavelength 1.54184
_diffrn_reflns_av_R_equivalents 0.0326
_diffrn_reflns_av_sigmaI/netI 0.0329
_diffrn_reflns_limit_h_max 11
_diffrn_reflns_limit_h_min -11
_diffrn_reflns_limit_k_max 15
_diffrn_reflns_limit_k_min -17
_diffrn_reflns_limit_l_max 28
_diffrn_reflns_limit_l_min -29
_diffrn_reflns_number 19890
_diffrn_reflns_theta_full 74.68
_diffrn_reflns_theta_max 74.68
_diffrn_reflns_theta_min 3.72
_exptl_absorpt_coefficient_mu 1.918
_exptl_absorpt_correction_T_max 0.8774
_exptl_absorpt_correction_T_min 0.8167
_exptl_absorpt_correction_type multi-scan
_exptl_absorpt_process_details '(CrysAlis PRO; Agilent, 2011)'
_exptl_crystal_colour colourless
_exptl_crystal_density_diffrn 1.193
_exptl_crystal_density_method 'not measured'
_exptl_crystal_description block
_exptl_crystal_F_000 1144
_exptl_crystal_size_max 0.11
_exptl_crystal_size_mid 0.08
_exptl_crystal_size_min 0.07
_platon_squeeze_details
;
;
_refine_diff_density_max 0.313
_refine_diff_density_min -0.321
_refine_diff_density_rms 0.048
_refine_ls_abs_structure_details 'Flack H D (1983), Acta Cryst. A39, 876-881'
_refine_ls_abs_structure_Flack 0.048(14)
_refine_ls_extinction_method none
_refine_ls_goodness_of_fit_ref 1.035
_refine_ls_hydrogen_treatment mixed
_refine_ls_matrix_type full
_refine_ls_number_parameters 351
_refine_ls_number_reflns 6222
_refine_ls_number_restraints 0
_refine_ls_restrained_S_all 1.035
_refine_ls_R_factor_all 0.0423
_refine_ls_R_factor_gt 0.0403
_refine_ls_shift/su_max 0.001
_refine_ls_shift/su_mean 0.000
_refine_ls_structure_factor_coef Fsqd
_refine_ls_weighting_details 'calc w=1/[\s^2^(Fo^2^)+(0.0721P)^2^+0.1752P] where P=(Fo^2^+2Fc^2^)/3'
_refine_ls_weighting_scheme calc
_refine_ls_wR_factor_gt 0.1083
_refine_ls_wR_factor_ref 0.1107
_reflns_number_gt 5839
_reflns_number_total 6222
_reflns_threshold_expression >2sigma(I)
_cod_data_source_file cis-A1.cif
_cod_data_source_block cis
_cod_database_code 1556033

loop_
_symmetry_equiv_pos_as_xyz
'x, y, z'
'-x+1/2, -y, z+1/2'
'x+1/2, -y+1/2, -z'
'-x, y+1/2, -z+1/2'

loop_
_atom_site_label
_atom_site_type_symbol
_atom_site_fract_x
_atom_site_fract_y
_atom_site_fract_z
_atom_site_U_iso_or_equiv
_atom_site_adp_type
_atom_site_occupancy
_atom_site_symmetry_multiplicity
_atom_site_calc_flag
_atom_site_refinement_flags
S1 S 1.01006(5) 0.29424(3) 0.29006(3) 0.04953(13) Uani 1 1 d .
O1 O 1.14997(18) 0.33396(13) 0.28729(9) 0.0619(4) Uani 1 1 d .
O2 O 0.90224(18) 0.35820(11) 0.30998(10) 0.0638(5) Uani 1 1 d .
O11 O 0.85590(17) 0.06477(11) 0.22484(9) 0.0621(5) Uani 1 1 d .
N11 N 0.9666(2) 0.25657(12) 0.22693(9) 0.0515(4) Uani 1 1 d .
C1 C 0.9979(2) 0.08210(13) 0.24183(10) 0.0467(4) Uani 1 1 d .
H1 H 1.0558 0.0259 0.2314 0.056 Uiso 1 1 calc R
C2 C 1.0499(2) 0.17125(14) 0.20882(10) 0.0486(4) Uani 1 1 d .
H2 H 1.1476 0.1829 0.2204 0.058 Uiso 1 1 calc R
C3 C 1.0113(2) 0.18816(16) 0.33230(11) 0.0520(5) Uani 1 1 d .
C4 C 1.0169(3) 0.1986(2) 0.39154(13) 0.0687(6) Uani 1 1 d .
H4 H 1.0214 0.2599 0.4081 0.082 Uiso 1 1 calc R
C5 C 1.0156(5) 0.1167(3) 0.42544(14) 0.0857(9) Uani 1 1 d .
H5 H 1.0193 0.1226 0.4651 0.103 Uiso 1 1 calc R
C6 C 1.0091(4) 0.0266(3) 0.40096(14) 0.0846(9) Uani 1 1 d .
H6 H 1.0085 -0.0283 0.4241 0.102 Uiso 1 1 calc R
C7 C 1.0035(4) 0.0166(2) 0.34160(13) 0.0732(7) Uani 1 1 d .
H7 H 0.9983 -0.0451 0.3256 0.088 Uiso 1 1 calc R
C8 C 1.0055(2) 0.09737(15) 0.30578(11) 0.0511(5) Uani 1 1 d .
C11 C 1.0494(3) 0.15815(18) 0.14430(11) 0.0625(6) Uani 1 1 d .
C12 C 0.9803(5) 0.2220(3) 0.10819(16) 0.0941(11) Uani 1 1 d .
H12 H 0.9282 0.2733 0.1231 0.113 Uiso 1 1 calc R
C13 C 0.9901(7) 0.2082(5) 0.04892(19) 0.133(2) Uani 1 1 d .
H13 H 0.9421 0.2496 0.0242 0.160 Uiso 1 1 calc R
C14 C 1.0720(8) 0.1320(4) 0.02628(16) 0.125(2) Uani 1 1 d .
H14 H 1.0808 0.1241 -0.0132 0.150 Uiso 1 1 calc R
C15 C 1.1359(7) 0.0722(4) 0.06170(16) 0.1113(15) Uani 1 1 d .
H15 H 1.1881 0.0213 0.0465 0.134 Uiso 1 1 calc R
C16 C 1.1284(4) 0.0821(2) 0.12103(13) 0.0772(8) Uani 1 1 d .
H16 H 1.1753 0.0388 0.1449 0.093 Uiso 1 1 calc R
S12 S 1.55219(5) 0.47241(3) 0.26144(2) 0.04338(12) Uani 1 1 d .
O3 O 1.43871(17) 0.52904(10) 0.28488(8) 0.0549(4) Uani 1 1 d .
O4 O 1.67560(17) 0.52406(12) 0.24430(8) 0.0589(4) Uani 1 1 d .
O12 O 1.65425(16) 0.21720(10) 0.25403(8) 0.0555(4) Uani 1 1 d .
N12 N 1.59725(19) 0.39202(11) 0.30805(8) 0.0432(4) Uani 1 1 d .
C1A C 1.5113(2) 0.24828(12) 0.25881(10) 0.0444(4) Uani 1 1 d .
H1A H 1.4505 0.1912 0.2624 0.053 Uiso 1 1 calc R
C2A C 1.4976(2) 0.31017(12) 0.31301(9) 0.0412(4) Uani 1 1 d .
H2A H 1.4023 0.3375 0.3133 0.049 Uiso 1 1 calc R
C3A C 1.4807(2) 0.40676(15) 0.20361(10) 0.0487(4) Uani 1 1 d .
C4A C 1.4305(4) 0.45916(19) 0.15674(12) 0.0664(6) Uani 1 1 d .
H4A H 1.4377 0.5264 0.1560 0.080 Uiso 1 1 calc R
C5A C 1.3705(4) 0.4106(3) 0.11190(13) 0.0804(9) Uani 1 1 d .
H5A H 1.3379 0.4450 0.0803 0.096 Uiso 1 1 calc R
C6A C 1.3579(4) 0.3096(2) 0.11316(12) 0.0715(7) Uani 1 1 d .
H6A H 1.3167 0.2770 0.0826 0.086 Uiso 1 1 calc R
C7A C 1.4066(3) 0.25872(19) 0.15994(11) 0.0601(6) Uani 1 1 d .
H7A H 1.3987 0.1915 0.1603 0.072 Uiso 1 1 calc R
C8A C 1.4674(2) 0.30539(14) 0.20673(9) 0.0460(4) Uani 1 1 d .
C21 C 1.5155(2) 0.25351(14) 0.36793(9) 0.0473(4) Uani 1 1 d .
C22 C 1.6354(3) 0.2566(2) 0.40097(13) 0.0695(7) Uani 1 1 d .
H22 H 1.7105 0.2957 0.3900 0.083 Uiso 1 1 calc R
C23 C 1.6449(4) 0.2009(3) 0.45106(14) 0.0815(9) Uani 1 1 d .
H23 H 1.7274 0.2016 0.4726 0.098 Uiso 1 1 calc R
C24 C 1.5342(4) 0.1459(2) 0.46829(12) 0.0736(7) Uani 1 1 d .
H24 H 1.5401 0.1108 0.5022 0.088 Uiso 1 1 calc R
C25 C 1.4118(4) 0.1418(2) 0.43558(14) 0.0756(8) Uani 1 1 d .
H25 H 1.3363 0.1034 0.4469 0.091 Uiso 1 1 calc R
C26 C 1.4051(3) 0.1961(2) 0.38577(13) 0.0652(6) Uani 1 1 d .
H26 H 1.3236 0.1937 0.3637 0.078 Uiso 1 1 calc R
H12N H 1.673(4) 0.373(2) 0.3033(13) 0.061(8) Uiso 1 1 d .
H11N H 0.875(9) 0.227(5) 0.238(3) 0.19(3) Uiso 1 1 d .

loop_
_atom_site_aniso_label
_atom_site_aniso_U_11
_atom_site_aniso_U_22
_atom_site_aniso_U_33
_atom_site_aniso_U_23
_atom_site_aniso_U_13
_atom_site_aniso_U_12
S1 0.0355(2) 0.0323(2) 0.0808(3) -0.0029(2) -0.0058(2) -0.00229(17)
O1 0.0398(8) 0.0552(9) 0.0907(11) -0.0075(9) -0.0032(8) -0.0135(7)
O2 0.0440(8) 0.0373(7) 0.1099(14) -0.0105(8) -0.0013(9) 0.0039(6)
O11 0.0413(8) 0.0405(7) 0.1045(14) -0.0050(8) -0.0083(8) -0.0045(6)
N11 0.0433(9) 0.0311(7) 0.0800(12) 0.0042(7) -0.0143(8) -0.0036(6)
C1 0.0383(9) 0.0304(8) 0.0713(11) 0.0017(8) -0.0026(9) 0.0016(7)
C2 0.0447(10) 0.0353(9) 0.0658(11) 0.0022(8) -0.0081(10) -0.0047(8)
C3 0.0395(10) 0.0451(10) 0.0714(12) 0.0013(9) 0.0009(9) 0.0024(8)
C4 0.0620(15) 0.0697(15) 0.0745(14) -0.0103(13) 0.0031(12) 0.0019(13)
C5 0.096(3) 0.095(2) 0.0664(15) 0.0092(15) 0.0065(16) 0.011(2)
C6 0.103(3) 0.0758(18) 0.0755(16) 0.0187(15) 0.0062(17) 0.0052(19)
C7 0.093(2) 0.0496(12) 0.0769(15) 0.0124(12) 0.0071(15) 0.0072(14)
C8 0.0421(10) 0.0397(9) 0.0716(12) 0.0064(9) 0.0038(9) 0.0062(8)
C11 0.0685(15) 0.0526(12) 0.0663(12) 0.0057(10) -0.0175(12) -0.0179(12)
C12 0.117(3) 0.085(2) 0.0807(18) 0.0163(16) -0.030(2) -0.008(2)
C13 0.172(6) 0.149(4) 0.078(2) 0.033(3) -0.049(3) -0.032(5)
C14 0.192(6) 0.125(3) 0.0589(16) -0.004(2) -0.019(3) -0.040(4)
C15 0.153(4) 0.115(3) 0.0661(18) -0.020(2) -0.002(2) -0.027(3)
C16 0.095(2) 0.0721(17) 0.0650(14) -0.0095(13) -0.0028(15) -0.0110(17)
S12 0.0368(2) 0.02548(18) 0.0679(3) 0.00000(18) -0.00054(19) 0.00130(16)
O3 0.0513(8) 0.0331(6) 0.0801(9) -0.0002(7) 0.0002(8) 0.0151(7)
O4 0.0464(8) 0.0373(7) 0.0930(11) 0.0073(8) -0.0005(8) -0.0103(6)
O12 0.0419(7) 0.0337(7) 0.0909(11) -0.0132(7) 0.0010(7) 0.0047(6)
N12 0.0342(8) 0.0283(7) 0.0671(10) -0.0034(7) -0.0030(7) 0.0023(6)
C1A 0.0390(9) 0.0278(7) 0.0665(10) -0.0022(8) -0.0030(9) -0.0029(7)
C2A 0.0339(8) 0.0297(8) 0.0601(10) -0.0012(7) -0.0022(8) 0.0015(7)
C3A 0.0455(11) 0.0382(9) 0.0623(11) -0.0001(8) 0.0025(9) -0.0017(8)
C4A 0.0782(18) 0.0467(11) 0.0743(14) 0.0124(11) -0.0049(13) -0.0023(12)
C5A 0.097(2) 0.0816(19) 0.0628(14) 0.0107(14) -0.0094(15) -0.0118(18)
C6A 0.0813(19) 0.0748(17) 0.0584(13) -0.0041(12) -0.0042(12) -0.0165(15)
C7A 0.0661(15) 0.0522(12) 0.0620(12) -0.0068(10) -0.0002(11) -0.0129(11)
C8A 0.0387(10) 0.0379(9) 0.0613(10) -0.0026(8) 0.0050(8) -0.0067(7)
C21 0.0446(11) 0.0353(9) 0.0619(11) 0.0021(8) 0.0013(9) 0.0047(8)
C22 0.0558(14) 0.0754(17) 0.0774(16) 0.0175(13) -0.0084(12) -0.0070(13)
C23 0.0716(18) 0.099(2) 0.0744(16) 0.0223(17) -0.0153(14) -0.0038(18)
C24 0.0800(19) 0.0767(17) 0.0642(13) 0.0173(13) 0.0051(13) 0.0042(15)
C25 0.0698(18) 0.0757(18) 0.0813(16) 0.0252(15) 0.0057(14) -0.0051(14)
C26 0.0517(13) 0.0640(14) 0.0799(15) 0.0175(13) -0.0038(11) -0.0083(11)

loop_
_atom_type_symbol
_atom_type_description
_atom_type_scat_dispersion_real
_atom_type_scat_dispersion_imag
_atom_type_scat_source
C C 0.0181 0.0091 'International Tables Vol C Tables 4.2.6.8 and 6.1.1.4'
H H 0.0000 0.0000 'International Tables Vol C Tables 4.2.6.8 and 6.1.1.4'
N N 0.0311 0.0180 'International Tables Vol C Tables 4.2.6.8 and 6.1.1.4'
O O 0.0492 0.0322 'International Tables Vol C Tables 4.2.6.8 and 6.1.1.4'
S S 0.3331 0.5567 'International Tables Vol C Tables 4.2.6.8 and 6.1.1.4'

loop_
_geom_angle_atom_site_label_1
_geom_angle_atom_site_label_2
_geom_angle_atom_site_label_3
_geom_angle
O2 S1 O1 116.19(11)
O2 S1 N11 108.16(11)
O1 S1 N11 108.52(12)
O2 S1 C3 109.58(12)
O1 S1 C3 109.55(11)
N11 S1 C3 104.14(10)
C2 N11 S1 112.29(14)
C2 N11 H11N 103(4)
S1 N11 H11N 97(4)
O11 C1 C8 110.1(2)
O11 C1 C2 107.42(18)
C8 C1 C2 111.70(17)
O11 C1 H1 109.2
C8 C1 H1 109.2
C2 C1 H1 109.2
N11 C2 C11 112.1(2)
N11 C2 C1 108.81(19)
C11 C2 C1 113.74(18)
N11 C2 H2 107.3
C11 C2 H2 107.3
C1 C2 H2 107.3
C4 C3 C8 122.3(2)
C4 C3 S1 118.0(2)
C8 C3 S1 119.70(19)
C5 C4 C3 119.0(3)
C5 C4 H4 120.5
C3 C4 H4 120.5
C6 C5 C4 120.3(3)
C6 C5 H5 119.8
C4 C5 H5 119.8
C5 C6 C7 120.4(3)
C5 C6 H6 119.8
C7 C6 H6 119.8
C8 C7 C6 121.1(3)
C8 C7 H7 119.4
C6 C7 H7 119.4
C7 C8 C3 116.8(2)
C7 C8 C1 118.8(2)
C3 C8 C1 124.4(2)
C12 C11 C16 119.7(3)
C12 C11 C2 122.0(3)
C16 C11 C2 118.2(2)
C11 C12 C13 118.9(5)
C11 C12 H12 120.6
C13 C12 H12 120.6
C12 C13 C14 120.6(5)
C12 C13 H13 119.7
C14 C13 H13 119.7
C15 C14 C13 119.1(4)
C15 C14 H14 120.5
C13 C14 H14 120.5
C14 C15 C16 122.7(5)
C14 C15 H15 118.7
C16 C15 H15 118.7
C15 C16 C11 119.1(4)
C15 C16 H16 120.4
C11 C16 H16 120.4
O4 S12 O3 116.76(10)
O4 S12 N12 108.31(10)
O3 S12 N12 108.43(10)
O4 S12 C3A 111.00(11)
O3 S12 C3A 106.33(10)
N12 S12 C3A 105.41(9)
C2A N12 S12 114.10(14)
C2A N12 H12N 110(2)
S12 N12 H12N 113(2)
O12 C1A C8A 110.93(18)
O12 C1A C2A 108.24(17)
C8A C1A C2A 110.53(15)
O12 C1A H1A 109.0
C8A C1A H1A 109.0
C2A C1A H1A 109.0
N12 C2A C21 112.91(17)
N12 C2A C1A 107.85(16)
C21 C2A C1A 113.73(15)
N12 C2A H2A 107.3
C21 C2A H2A 107.3
C1A C2A H2A 107.3
C4A C3A C8A 121.7(2)
C4A C3A S12 117.79(17)
C8A C3A S12 120.41(17)
C5A C4A C3A 119.2(2)
C5A C4A H4A 120.4
C3A C4A H4A 120.4
C4A C5A C6A 120.5(3)
C4A C5A H5A 119.7
C6A C5A H5A 119.7
C7A C6A C5A 119.7(3)
C7A C6A H6A 120.2
C5A C6A H6A 120.2
C6A C7A C8A 121.6(2)
C6A C7A H7A 119.2
C8A C7A H7A 119.2
C7A C8A C3A 117.2(2)
C7A C8A C1A 120.34(19)
C3A C8A C1A 122.46(19)
C22 C21 C26 118.6(2)
C22 C21 C2A 123.6(2)
C26 C21 C2A 117.9(2)
C21 C22 C23 120.3(3)
C21 C22 H22 119.9
C23 C22 H22 119.9
C24 C23 C22 120.2(3)
C24 C23 H23 119.9
C22 C23 H23 119.9
C23 C24 C25 120.5(3)
C23 C24 H24 119.7
C25 C24 H24 119.7
C26 C25 C24 118.5(3)
C26 C25 H25 120.8
C24 C25 H25 120.8
C21 C26 C25 122.0(3)
C21 C26 H26 119.0
C25 C26 H26 119.0

loop_
_geom_bond_atom_site_label_1
_geom_bond_atom_site_label_2
_geom_bond_distance
S1 O2 1.4289(17)
S1 O1 1.4384(16)
S1 N11 1.615(2)
S1 C3 1.764(2)
O11 C1 1.426(3)
N11 C2 1.479(3)
N11 H11N 0.99(8)
C1 C8 1.508(3)
C1 C2 1.532(3)
C1 H1 0.9800
C2 C11 1.515(3)
C2 H2 0.9800
C3 C4 1.390(4)
C3 C8 1.397(3)
C4 C5 1.379(5)
C4 H4 0.9300
C5 C6 1.368(5)
C5 H5 0.9300
C6 C7 1.392(5)
C6 H6 0.9300
C7 C8 1.392(3)
C7 H7 0.9300
C11 C12 1.384(4)
C11 C16 1.398(5)
C12 C13 1.399(6)
C12 H12 0.9300
C13 C14 1.410(9)
C13 H13 0.9300
C14 C15 1.315(8)
C14 H14 0.9300
C15 C16 1.392(5)
C15 H15 0.9300
C16 H16 0.9300
S12 O4 1.4283(16)
S12 O3 1.4386(16)
S12 N12 1.6103(18)
S12 C3A 1.761(2)
O12 C1A 1.428(3)
N12 C2A 1.478(2)
N12 H12N 0.77(4)
C1A C8A 1.507(3)
C1A C2A 1.531(3)
C1A H1A 0.9800
C2A C21 1.510(3)
C2A H2A 0.9800
C3A C4A 1.394(3)
C3A C8A 1.405(3)
C4A C5A 1.366(4)
C4A H4A 0.9300
C5A C6A 1.397(5)
C5A H5A 0.9300
C6A C7A 1.377(4)
C6A H6A 0.9300
C7A C8A 1.392(3)
C7A H7A 0.9300
C21 C22 1.376(4)
C21 C26 1.378(3)
C22 C23 1.401(4)
C22 H22 0.9300
C23 C24 1.357(5)
C23 H23 0.9300
C24 C25 1.391(5)
C24 H24 0.9300
C25 C26 1.383(4)
C25 H25 0.9300
C26 H26 0.9300

loop_
_platon_squeeze_void_nr
_platon_squeeze_void_average_x
_platon_squeeze_void_average_y
_platon_squeeze_void_average_z
_platon_squeeze_void_volume
_platon_squeeze_void_count_electrons
_platon_squeeze_void_content
1 -0.160 -0.081 0.573 139 39 ' '
2 0.159 0.419 0.927 139 39 ' '
3 0.340 0.581 0.427 139 39 ' '
4 0.659 0.081 0.073 139 39 ' '
